data_1575425
loop_
_publ_author_name
'Dhara, Barun'
'Bulgarevich, Kirill'
'Takimiya, Kazuo'

_publ_section_title
;
 Radical cation salts of
 dinaphtho[2,3-b:2&#x2032;,3&#x2032;-f]thieno[3,2-b]thiophene:
 characteristic crystal structures and properties
;
_journal_issue 38
_journal_name_full CrystEngComm
_journal_page_first 6333
_journal_page_last 6340
_journal_paper_doi 10.1039/D5CE00680E
_journal_volume 27
_journal_year 2025
_chemical_formula_moiety '0.98(C22 H12 S2), 0.8(F6 P), 0.4(C6 H4 Cl2), 0.02(C22 H10 S2)'
_chemical_formula_sum 'C24.4 H13.56 Cl0.8 F4.8 P0.8 S2'
_chemical_formula_weight 515.17
_space_group_crystal_system triclinic
_space_group_IT_number 2
_space_group_name_Hall '-P 1'
_space_group_name_H-M_alt 'P -1'
_atom_sites_solution_hydrogens geom
_audit_creation_date 2025-02-17
_audit_creation_method
;
Olex2 1.5-ac7-012
(compiled 2024.11.06 svn.r97f918c9 for Rigaku Oxford Diffraction, GUI svn.r7082)
;
_audit_update_record
;
2025-07-06 deposited with the CCDC.	2025-08-13 downloaded from the CCDC.
;
_cell_angle_alpha 71.180(2)
_cell_angle_beta 86.156(2)
_cell_angle_gamma 79.453(2)
_cell_formula_units_Z 5
_cell_length_a 13.7529(3)
_cell_length_b 14.0651(3)
_cell_length_c 14.7342(3)
_cell_measurement_reflns_used 15351
_cell_measurement_temperature 300
_cell_measurement_theta_max 74.8840
_cell_measurement_theta_min 3.2720
_cell_volume 2652.07(10)
_computing_cell_refinement 'CrysAlisPro 1.171.43.128a (Rigaku OD, 2024)'
_computing_data_collection 'CrysAlisPro system (CCD 43.143a 64-bit (release 25-10-2024))'
_computing_data_reduction 'CrysAlisPro 1.171.43.128a (Rigaku OD, 2024)'
_computing_molecular_graphics 'Olex2 1.5-ac7-012 (Dolomanov et al., 2009)'
_computing_publication_material 'Olex2 1.5-ac7-012 (Dolomanov et al., 2009)'
_computing_structure_refinement 'SHELXL 2018/3 (Sheldrick, 2015)'
_computing_structure_solution 'SHELXT 2018/2 (Sheldrick, 2018)'
_diffrn_ambient_temperature 300.00
_diffrn_detector_area_resol_mean 10.0000
_diffrn_detector_type HyPix
_diffrn_measured_fraction_theta_full 0.992
_diffrn_measured_fraction_theta_max 0.972
_diffrn_measurement_details
;
List of Runs (angles in degrees, time in seconds):

  # Type    Start    End  Width  t~exp~   \w     \q     \k     \f   Frames
#--------------------------------------------------------------------------
  1  \w    -95.00 -26.00   0.50    0.70    --  -48.16 130.00  33.00  138
  2  \w   -101.00 -30.00   0.50    0.70    --  -48.16 139.00-152.00  142
  3  \w   -119.00 -73.00   0.50    0.70    --  -48.16-139.00 146.00   92
  4  \w     20.00  95.00   0.50    0.70    --   48.16-130.00 -39.00  150
  5  \w     67.00 119.00   0.50    0.70    --   48.16 139.00-152.00  104
  6  \w     25.00 102.00   0.50    0.70    --   48.16-139.00 146.00  154
  7  \w   -115.00 -27.00   0.50    2.50    --  -97.00 130.00  33.00  176
  8  \w   -169.00 -73.00   0.50    2.50    --  -97.00-139.00 146.00  192
  9  \w   -167.00 -79.00   0.50    2.50    --  -97.00-130.00 -39.00  176
 10  \w   -121.00 -30.00   0.50    2.50    --  -97.00 139.00-152.00  182
 11  \w     73.00 175.00   0.50    2.50    --  106.00 130.00  33.00  204
 12  \w     34.00 122.00   0.50    2.50    --  106.00-139.00 146.00  176
 13  \w     36.00 115.00   0.50    2.50    --  106.00-130.00 -39.00  158
 14  \w     67.00 174.00   0.50    2.50    --  106.00 139.00-152.00  214
 15  \w     41.00 120.00   0.50    0.70    --   48.16  37.00 120.00  158
 16  \w     28.00 119.00   0.50    0.70    --   48.16  77.00   0.00  182
 17  \w     41.00 120.00   0.50    0.70    --   48.16  37.00 120.00  158
 18  \w    -24.00  24.00   0.50    0.70    --   48.16 -19.00  30.00   96
 19  \w    -24.00  24.00   0.50    0.70    --   48.16 -19.00 120.00   96
 20  \w    -24.00  24.00   0.50    0.70    --   48.16 -19.00-120.00   96
 21  \w   -169.00 -83.00   0.50    2.50    --  -97.00 -61.00  90.00  172
 22  \w   -169.00 -83.00   0.50    2.50    --  -97.00 -61.00  90.00  172
 23  \w    -53.00 -25.00   0.50    2.50    --  -97.00  45.00  60.00   56
 24  \w    -53.00 -25.00   0.50    2.50    --  -97.00  45.00-120.00   56
 25  \w    -53.00 -25.00   0.50    2.50    --  -97.00  45.00   0.00   56
 26  \w   -169.00 -89.00   0.50    2.50    --  -97.00 -15.00-180.00  160
 27  \w    -53.00 -25.00   0.50    2.50    --  -97.00  45.00  30.00   56
 28  \w     34.00  69.00   0.50    2.50    --  106.00 -61.00-150.00   70
 29  \w     98.00 175.00   0.50    2.50    --  106.00  15.00-150.00  154
 30  \w     98.00 175.00   0.50    2.50    --  106.00  15.00 150.00  154
 31  \w     98.00 175.00   0.50    2.50    --  106.00  15.00 150.00  154
 32  \w     37.00 112.00   0.50    2.50    --  106.00-125.00  90.00  150
 33  \w     97.00 175.00   0.50    2.50    --  106.00  45.00  30.00  156
 34  \w     97.00 175.00   0.50    2.50    --  106.00  45.00 -60.00  156
 35  \w     37.00 112.00   0.50    2.50    --  106.00-125.00-180.00  150
 36  \w     97.00 175.00   0.50    2.50    --  106.00  45.00  30.00  156
 37  \w     97.00 175.00   0.50    2.50    --  106.00  45.00   0.00  156
 38  \w     98.00 175.00   0.50    2.50    --  106.00  30.00  90.00  154
 39  \w     34.00 106.00   0.50    2.50    --  106.00 -94.00-150.00  144
 40  \w     34.00  69.00   0.50    2.50    --  106.00 -61.00  90.00   70
 41  \w     34.00 106.00   0.50    2.50    --  106.00 -94.00 -60.00  144
 42  \w     98.00 175.00   0.50    2.50    --  106.00  15.00-150.00  154
 43  \w     37.00 112.00   0.50    2.50    --  106.00-125.00  60.00  150
 44  \w     34.00 104.00   0.50    2.50    --  106.00 -77.00-120.00  140
 45  \w     34.00 106.00   0.50    2.50    --  106.00 -94.00 -30.00  144
 46  \w     34.00 104.00   0.50    2.50    --  106.00 -77.00 -30.00  140
 47  \w     34.00 106.00   0.50    2.50    --  106.00 -94.00 -60.00  144
 48  \w     34.00  69.00   0.50    2.50    --  106.00 -61.00 -60.00   70
 49  \w     34.00 104.00   0.50    2.50    --  106.00 -77.00-180.00  140
 50  \w     76.00 137.00   0.50    2.50    --  106.00 125.00 -90.00  122
 51  \w     76.00 137.00   0.50    2.50    --  106.00 125.00 -90.00  122
 52  \w     73.00 106.00   0.50    2.50    --  106.00 -94.00-180.00   66
 53  \w     42.00 112.00   0.50    2.50    --  106.00-125.00-150.00  140
 54  \w     38.00 112.00   0.50    2.50    --  106.00-125.00 -60.00  148
 55  \w     76.00 112.00   0.50    2.50    --  106.00-125.00 -30.00   72
 56  \w     44.00  69.00   0.50    2.50    --  106.00 -61.00  30.00   50
;
_diffrn_measurement_device 'four-circle diffractometer'
_diffrn_measurement_device_type 'ROD, Synergy Custom DW system, HyPix'
_diffrn_measurement_method '\w scans'
_diffrn_radiation_type CuK\a
_diffrn_radiation_wavelength 1.54184
_diffrn_reflns_av_R_equivalents 0.1131
_diffrn_reflns_av_unetI/netI 0.0584
_diffrn_reflns_Laue_measured_fraction_full 0.992
_diffrn_reflns_Laue_measured_fraction_max 0.972
_diffrn_reflns_limit_h_max 17
_diffrn_reflns_limit_h_min -17
_diffrn_reflns_limit_k_max 15
_diffrn_reflns_limit_k_min -17
_diffrn_reflns_limit_l_max 18
_diffrn_reflns_limit_l_min -18
_diffrn_reflns_number 76169
_diffrn_reflns_point_group_measured_fraction_full 0.992
_diffrn_reflns_point_group_measured_fraction_max 0.972
_diffrn_reflns_theta_full 67.684
_diffrn_reflns_theta_max 78.236
_diffrn_reflns_theta_min 3.269
_exptl_absorpt_coefficient_mu 4.266
_exptl_absorpt_correction_T_max 1.00000
_exptl_absorpt_correction_T_min 0.88914
_exptl_absorpt_correction_type multi-scan
_exptl_absorpt_process_details
;
CrysAlisPro 1.171.43.128a (Rigaku Oxford Diffraction, 2024)
Empirical absorption correction using spherical harmonics,
implemented in SCALE3 ABSPACK scaling algorithm.
;
_exptl_crystal_colour black
_exptl_crystal_colour_primary black
_exptl_crystal_density_diffrn 1.613
_exptl_crystal_description plate
_exptl_crystal_F_000 1304
_refine_diff_density_max 0.680
_refine_diff_density_min -0.456
_refine_diff_density_rms 0.093
_refine_ls_extinction_method none
_refine_ls_goodness_of_fit_ref 1.053
_refine_ls_hydrogen_treatment mixed
_refine_ls_matrix_type full
_refine_ls_number_parameters 907
_refine_ls_number_reflns 11084
_refine_ls_number_restraints 1123
_refine_ls_restrained_S_all 1.016
_refine_ls_R_factor_all 0.1161
_refine_ls_R_factor_gt 0.0888
_refine_ls_shift/su_max 0.001
_refine_ls_shift/su_mean 0.000
_refine_ls_structure_factor_coef Fsqd
_refine_ls_weighting_details 'w=1/[\s^2^(Fo^2^)+(0.1829P)^2^+0.7369P] where P=(Fo^2^+2Fc^2^)/3'
_refine_ls_weighting_scheme calc
_refine_ls_wR_factor_gt 0.2599
_refine_ls_wR_factor_ref 0.2843
_reflns_Friedel_coverage 0.000
_reflns_number_gt 7465
_reflns_number_total 11084
_reflns_threshold_expression 'I > 2\s(I)'
_twin_special_details
;
Component 2 rotated by 179.9482\% 
around [0.66 -0.71 -0.24] (reciprocal) or [0.70 -0.71 -0.00] (direct)
;
_cod_data_source_file d5ce00680e2.cif
_cod_data_source_block dntt-pf6-odcb-bb-300k
_cod_depositor_comments 'Adding full bibliography for 1575411--1575428.cif.'
_cod_original_formula_sum 'C24.40 H13.56 Cl0.80 F4.80 P0.80 S2'
_cod_database_code 1575425
_shelx_shelxl_version_number 2018/3
_chemical_oxdiff_formula 'C H S P F Cl'
_shelx_space_group_comment
;
The symmetry employed for this shelxl refinement is uniquely defined
by the following loop, which should always be used as a source of
symmetry information in preference to the above space-group names.
They are only intended as comments.
;
_olex2_refinement_description
;
1. Fixed Uiso
 At 1.2 times of:
  All C(H) groups
2. Restrained distances
 S005-C01C \\sim S0-C1
 with sigma of 0.02
 C012-C01F \\sim C0-C4
 with sigma of 0.02
 C012-C01G \\sim C0-C5
 with sigma of 0.02
 C012-C01I \\sim C0-C6
 with sigma of 0.02
 C01A-C01B \\sim C3-C2
 with sigma of 0.02
 C01A-C01U \\sim C3-C01V
 with sigma of 0.02
 C01B-C01C \\sim C2-C1
 with sigma of 0.02
 C01B-C01F \\sim C2-C4
 with sigma of 0.02
 C01F-H01F \\sim C4-H4
 with sigma of 0.02
 C01G-C01T \\sim C5-C7
 with sigma of 0.02
 C01G-C01U \\sim C5-C01V
 with sigma of 0.02
 C01I-H01I \\sim C6-H6
 with sigma of 0.02
 C01I-C01N \\sim C6-C8
 with sigma of 0.02
 C01N-H01N \\sim C8-H8
 with sigma of 0.02
 C01N-C020 \\sim C8-C9
 with sigma of 0.02
 C01T-H01T \\sim C7-H7
 with sigma of 0.02
 C01T-C020 \\sim C7-C9
 with sigma of 0.02
 C020-H020 \\sim C9-H9
 with sigma of 0.02
 S005-C01B \\sim S0-C2
 with sigma of 0.04
 C012-C01B \\sim C0-C2
 with sigma of 0.04
 C012-H01F \\sim C0-H4
 with sigma of 0.04
 C012-H01I \\sim C0-H6
 with sigma of 0.04
 C012-C01N \\sim C0-C8
 with sigma of 0.04
 C012-C01T \\sim C0-C7
 with sigma of 0.04
 C012-C01U \\sim C0-C01V
 with sigma of 0.04
 C01A-C01C \\sim C3-C1
 with sigma of 0.04
 C01A-C01F \\sim C3-C4
 with sigma of 0.04
 C01A-C01G \\sim C3-C5
 with sigma of 0.04
 C01B-H01F \\sim C2-H4
 with sigma of 0.04
 C01B-C01U \\sim C2-C01V
 with sigma of 0.04
 C01C-C01F \\sim C1-C4
 with sigma of 0.04
 C01F-C01G \\sim C4-C5
 with sigma of 0.04
 C01F-C01I \\sim C4-C6
 with sigma of 0.04
 C01G-C01I \\sim C5-C6
 with sigma of 0.04
 C01G-H01T \\sim C5-H7
 with sigma of 0.04
 C01G-C020 \\sim C5-C9
 with sigma of 0.04
 C01I-H01N \\sim C6-H8
 with sigma of 0.04
 C01I-C020 \\sim C6-C9
 with sigma of 0.04
 H01I-C01N \\sim H6-C8
 with sigma of 0.04
 C01N-C01T \\sim C8-C7
 with sigma of 0.04
 C01N-H020 \\sim C8-H9
 with sigma of 0.04
 H01N-C020 \\sim H8-C9
 with sigma of 0.04
 C01T-C01U \\sim C7-C01V
 with sigma of 0.04
 C01T-H020 \\sim C7-H9
 with sigma of 0.04
 H01T-C020 \\sim H7-C9
 with sigma of 0.04
 P2-F29 \\sim P2-F29A
 with sigma of 0.02
 P2-F31 \\sim P2-F31A
 with sigma of 0.02
 P2-F30 \\sim P2-F30A
 with sigma of 0.02
 P2-F32 \\sim P2-F32A
 with sigma of 0.02
 P2-F33 \\sim P2-F33A
 with sigma of 0.02
 P2-F28 \\sim P2-F28A
 with sigma of 0.02
3. Uiso/Uaniso restraints and constraints
S005 \\sim C01C \\sim C01B \\sim C01A \\sim C01F \\sim C01U \\sim C012 \\sim
H01F \\sim H01U \\sim C01G \\sim C01I \\sim C01T \\sim H01I \\sim C01N \\sim
H01T \\sim C020 \\sim H01N \\sim H020 \\sim S0 \\sim C1 \\sim C2 \\sim C3 \\sim
C4 \\sim C01V \\sim H4 \\sim C0 \\sim C5 \\sim C6 \\sim C7 \\sim H6 \\sim C8
\\sim H7 \\sim C9 \\sim H8 \\sim H9: within 2A with sigma of 0.04 and sigma for
terminal atoms of 0.08 within 2A
F29A \\sim P2 \\sim F29 \\sim F31 \\sim F30 \\sim F32 \\sim F33 \\sim F28 \\sim
F32A \\sim F31A \\sim F30A \\sim F33A \\sim F28A: within 2A with sigma of 0.04
and sigma for terminal atoms of 0.08 within 2A
4. Rigid body (RIGU) restrains
 S005, C01C, C01B, C01A, C01F, C01U, C012, H01F, H01U, C01G, C01I, C01T, H01I,
 C01N, H01T, C020, H01N, H020, S0, C1, C2, C3, C4, C01V, H4, C0, C5, C6, C7, H6,
  C8, H7, C9, H8, H9
 with sigma for 1-2 distances of 0.004 and sigma for 1-3 distances of 0.004
 F29, P2, F31, F30, F32, F33, F28, F32A, F29A, F31A, F30A, F33A, F28A
 with sigma for 1-2 distances of 0.004 and sigma for 1-3 distances of 0.004
5. Others
 Sof(F32A)=Sof(F29A)=Sof(F31A)=Sof(F30A)=Sof(F33A)=Sof(F28A)=1-FVAR(1)
 Sof(F29)=Sof(F31)=Sof(F30)=Sof(F32)=Sof(F33)=Sof(F28)=FVAR(1)
 Fixed Sof: S005(0.9) C012(0.9) C01A(0.9) C01B(0.9) C01C(0.9) C01F(0.9)
 H01F(0.9) C01G(0.9) C01I(0.9) H01I(0.9) C01N(0.9) H01N(0.9) C01T(0.9)
 H01T(0.9) C01U(0.9) H01U(0.9) C020(0.9) H020(0.9) C1(0.1) S0(0.1) C2(0.1)
 C3(0.1) C4(0.1) H4(0.1) C01V(0.1) C0(0.1) C5(0.1) C6(0.1) H6(0.1) C7(0.1)
 H7(0.1) C8(0.1) H8(0.1) C9(0.1) H9(0.1)
6.a Aromatic/amide H refined with riding coordinates:
 C00I(H00I), C00K(H00K), C00M(H00M), C00T(H00T), C00V(H00V), C00W(H00W),
 C00Z(H00Z), C010(H010), C014(H014), C016(H016), C018(H018), C019(H019),
 C01E(H01E), C01F(H01F), C01H(H01H), C01I(H01I), C01J(H01J), C01K(H01K),
 C01M(H01M), C01N(H01N), C01O(H01O), C01P(H01P), C01Q(H01Q), C01R(H01R),
 C01S(H01S), C01T(H01T), C01U(H01U), C01X(H01X), C01Y(H01Y), C01Z(H01Z),
 C020(H020), C021(H021), C024(H024), C028(H028), C4(H4), C6(H6), C7(H7), C8(H8),
  C9(H9)
;
_olex2_submission_special_instructions 'No special instructions were received'
_oxdiff_exptl_absorpt_empirical_details
;
Empirical correction (ABSPACK) includes:
- Absorption correction using spherical harmonics
- Frame scaling
;
_oxdiff_exptl_absorpt_empirical_full_max 1.278
_oxdiff_exptl_absorpt_empirical_full_min 0.755
_oxdiff_twin_integration_method simultaneous
_oxdiff_twin_items 2

loop_
_space_group_symop_operation_xyz
'x, y, z'
'-x, -y, -z'

loop_
_atom_site_label
_atom_site_type_symbol
_atom_site_fract_x
_atom_site_fract_y
_atom_site_fract_z
_atom_site_U_iso_or_equiv
_atom_site_adp_type
_atom_site_occupancy
_atom_site_site_symmetry_order
_atom_site_calc_flag
_atom_site_refinement_flags_posn
_atom_site_refinement_flags_adp
_atom_site_refinement_flags_occupancy
_atom_site_disorder_assembly
_atom_site_disorder_group
S001 S 0.40376(7) 0.75464(7) 1.03625(8) 0.0544(3) Uani 1 1 d . . . . .
S002 S -0.00766(7) 0.84317(7) 0.96853(8) 0.0535(3) Uani 1 1 d . . . . .
S003 S 0.23980(7) 0.97826(7) 0.96126(8) 0.0564(3) Uani 1 1 d . . . . .
S004 S 0.15986(7) 0.61124(8) 1.05767(8) 0.0570(3) Uani 1 1 d . . . . .
S005 S 0.62107(8) 0.57495(9) 0.98909(11) 0.0575(3) Uani 0.9 1 d D U P A 1
P1 P -0.04303(11) 0.70892(11) 0.73519(10) 0.0752(4) Uani 1 1 d . . . . .
P2 P 0.41359(12) 0.92532(12) 1.26036(12) 0.0848(4) Uani 1 1 d D U . . .
Cl08 Cl 0.6958(2) 0.6457(2) 1.27119(14) 0.1567(11) Uani 1 1 d . . . . .
Cl9 Cl 0.8710(3) 0.5551(2) 1.1471(4) 0.225(2) Uani 1 1 d . . . . .
F00A F -0.0909(4) 0.6236(4) 0.8105(3) 0.1353(17) Uani 1 1 d . . . . .
C00B C 0.0140(3) 0.8375(3) 1.0871(3) 0.0523(9) Uani 1 1 d . . . . .
F00C F 0.0043(5) 0.7942(4) 0.6593(3) 0.148(2) Uani 1 1 d . . . . .
C00D C 0.0978(3) 0.8795(3) 1.0949(3) 0.0509(8) Uani 1 1 d . . . . .
C00E C 0.2546(3) 0.6762(3) 1.0112(3) 0.0512(9) Uani 1 1 d . . . . .
C00F C 0.1422(3) 0.9166(3) 1.0024(3) 0.0508(8) Uani 1 1 d . . . . .
C00G C 0.1343(3) 0.9415(3) 0.8361(3) 0.0519(9) Uani 1 1 d . . . . .
C00H C 0.2953(3) 0.7123(3) 0.9169(3) 0.0533(9) Uani 1 1 d . . . . .
C00I C 0.1053(3) 0.9422(3) 0.7468(3) 0.0550(9) Uani 1 1 d . . . . .
H00I H 0.050962 0.913212 0.742145 0.066 Uiso 1 1 calc R U . . .
C00J C 0.2490(3) 0.6151(3) 1.3478(3) 0.0534(9) Uani 1 1 d . . . . .
C00K C 0.4334(3) 0.7969(3) 0.8394(3) 0.0601(10) Uani 1 1 d . . . . .
H00K H 0.489093 0.823987 0.843642 0.072 Uiso 1 1 calc R U . . .
C00L C 0.3784(3) 0.7566(3) 0.9194(3) 0.0555(9) Uani 1 1 d . . . . .
C00M C 0.2989(3) 0.6601(3) 1.2619(3) 0.0539(9) Uani 1 1 d . . . . .
H00M H 0.352065 0.692192 1.263056 0.065 Uiso 1 1 calc R U . . .
C00N C 0.2173(3) 0.9859(3) 0.8425(3) 0.0554(9) Uani 1 1 d . . . . .
C00O C 0.2679(3) 0.6559(3) 1.1761(3) 0.0501(8) Uani 1 1 d . . . . .
F29 F 0.3570(19) 0.8477(14) 1.3360(18) 0.122(6) Uani 0.408(16) 1 d D U P B 1
C00Q C 0.0917(3) 0.9026(3) 0.9289(3) 0.0500(8) Uani 1 1 d . . . . .
C00R C 0.1858(3) 0.6082(3) 1.1745(3) 0.0533(9) Uani 1 1 d . . . . .
C00S C 0.3070(3) 0.6940(3) 1.0814(3) 0.0513(9) Uani 1 1 d . . . . .
C00T C -0.0434(3) 0.7971(3) 1.1655(3) 0.0569(9) Uani 1 1 d . . . . .
H00T H -0.098874 0.770840 1.158751 0.068 Uiso 1 1 calc R U . . .
F31 F 0.474(2) 1.0003(19) 1.185(2) 0.132(7) Uani 0.408(16) 1 d D U P B 1
C00V C 0.2643(3) 0.7097(3) 0.8302(3) 0.0568(9) Uani 1 1 d . . . . .
H00V H 0.209317 0.680795 0.827713 0.068 Uiso 1 1 calc R U . . .
C00W C 0.2299(4) 0.5735(4) 1.5195(4) 0.0741(13) Uani 1 1 d . . . . .
H00W H 0.249513 0.576214 1.577624 0.089 Uiso 1 1 calc R U . . .
C00X C 0.1588(3) 0.9869(3) 0.6638(3) 0.0573(10) Uani 1 1 d . . . . .
C00Y C 0.0682(3) 0.8389(3) 1.2656(3) 0.0583(10) Uani 1 1 d . . . . .
C00Z C 0.1242(3) 0.8805(3) 1.1836(3) 0.0565(9) Uani 1 1 d . . . . .
H00Z H 0.178952 0.908520 1.188948 0.068 Uiso 1 1 calc R U . . .
C010 C 0.2721(3) 1.0283(3) 0.7635(4) 0.0607(10) Uani 1 1 d . . . . .
H010 H 0.327223 1.055470 0.769482 0.073 Uiso 1 1 calc R U . . .
C011 C 0.1680(3) 0.5661(3) 1.3455(3) 0.0574(10) Uani 1 1 d . . . . .
C012 C 0.4635(5) 0.4331(6) 1.3004(4) 0.0593(14) Uani 0.9 1 d D U P A 1
C013 C 0.3175(3) 0.7518(3) 0.7454(3) 0.0604(10) Uani 1 1 d . . . . .
C014 C 0.2779(4) 0.6185(4) 1.4374(3) 0.0659(11) Uani 1 1 d . . . . .
H014 H 0.329929 0.651496 1.439860 0.079 Uiso 1 1 calc R U . . .
C015 C 0.2429(3) 1.0297(3) 0.6721(3) 0.0607(10) Uani 1 1 d . . . . .
C016 C 0.1306(4) 0.9892(4) 0.5723(4) 0.0721(12) Uani 1 1 d . . . . .
H016 H 0.076004 0.961324 0.566290 0.086 Uiso 1 1 calc R U . . .
C017 C -0.0157(3) 0.7965(3) 1.2574(3) 0.0580(10) Uani 1 1 d . . . . .
C018 C 0.1518(4) 0.5235(4) 1.5178(4) 0.0746(13) Uani 1 1 d . . . . .
H018 H 0.120877 0.491932 1.574888 0.089 Uiso 1 1 calc R U . . .
C019 C 0.1363(3) 0.5637(3) 1.2562(3) 0.0567(9) Uani 1 1 d . . . . .
H019 H 0.082932 0.532579 1.253612 0.068 Uiso 1 1 calc R U . . .
C01A C 0.4024(3) 0.4234(3) 1.1264(4) 0.0538(10) Uani 0.9 1 d D U P A 1
C01B C 0.4853(3) 0.4721(3) 1.1286(4) 0.0515(10) Uani 0.9 1 d D U P A 1
C01C C 0.5245(3) 0.5094(3) 1.0347(4) 0.0531(10) Uani 0.9 1 d D U P A 1
C01D C 0.4018(3) 0.7956(3) 0.7498(3) 0.0602(10) Uani 1 1 d . . . . .
C01E C 0.0939(4) 0.8368(4) 1.3583(4) 0.0710(13) Uani 1 1 d . . . . .
H01E H 0.148128 0.864671 1.365386 0.085 Uiso 1 1 calc R U . . .
C01F C 0.5140(4) 0.4770(4) 1.2153(4) 0.0585(11) Uani 0.9 1 d D U P A 1
H01F H 0.566717 0.509319 1.217142 0.070 Uiso 0.9 1 calc DR U P A 1
C01G C 0.3812(7) 0.3837(8) 1.2982(5) 0.0620(13) Uani 0.9 1 d D U P A 1
C01H C 0.1201(3) 0.5206(3) 1.4325(4) 0.0671(11) Uani 1 1 d . . . . .
H01H H 0.066720 0.488627 1.431925 0.081 Uiso 1 1 calc R U . . .
C01I C 0.4941(6) 0.4313(6) 1.3922(5) 0.0683(14) Uani 0.9 1 d D U P A 1
H01I H 0.547810 0.461450 1.396144 0.082 Uiso 0.9 1 calc DR U P A 1
C01J C 0.2859(4) 0.7537(4) 0.6543(4) 0.0732(13) Uani 1 1 d . . . . .
H01J H 0.230329 0.726531 0.649778 0.088 Uiso 1 1 calc R U . . .
C01K C 0.0397(5) 0.7945(4) 1.4361(4) 0.0812(16) Uani 1 1 d . . . . .
H01K H 0.058122 0.792131 1.496469 0.097 Uiso 1 1 calc R U . . .
F01L F 0.0270(5) 0.7039(5) 0.8155(4) 0.172(2) Uani 1 1 d . . . . .
C01M C 0.2653(5) 1.0745(4) 0.5009(4) 0.0857(16) Uani 1 1 d . . . . .
H01M H 0.300068 1.104535 0.445836 0.103 Uiso 1 1 calc R U . . .
C01N C 0.4451(6) 0.3855(6) 1.4738(5) 0.0762(16) Uani 0.9 1 d D U P A 1
H01N H 0.465851 0.384999 1.532747 0.091 Uiso 0.9 1 calc DR U P A 1
C01O C 0.3384(5) 0.7961(4) 0.5738(4) 0.0855(17) Uani 1 1 d . . . . .
H01O H 0.318219 0.796985 0.514459 0.103 Uiso 1 1 calc R U . . .
C01P C 0.1842(5) 1.0327(4) 0.4924(4) 0.0797(15) Uani 1 1 d . . . . .
H01P H 0.165790 1.034042 0.432338 0.096 Uiso 1 1 calc R U . . .
C01Q C 0.4532(4) 0.8372(4) 0.6641(4) 0.0734(13) Uani 1 1 d . . . . .
H01Q H 0.509329 0.864593 0.666135 0.088 Uiso 1 1 calc R U . . .
C01R C 0.2958(4) 1.0730(4) 0.5873(4) 0.0754(14) Uani 1 1 d . . . . .
H01R H 0.351474 1.100441 0.590811 0.090 Uiso 1 1 calc R U . . .
C01S C -0.0709(4) 0.7548(3) 1.3404(4) 0.0692(12) Uani 1 1 d . . . . .
H01S H -0.126357 0.727588 1.335436 0.083 Uiso 1 1 calc R U . . .
C01T C 0.3319(6) 0.3392(6) 1.3848(5) 0.0713(15) Uani 0.9 1 d D U P A 1
H01T H 0.277067 0.309629 1.383410 0.086 Uiso 0.9 1 calc DR U P A 1
C01U C 0.3510(4) 0.3807(4) 1.2089(4) 0.0604(11) Uani 0.9 1 d D U P A 1
H01U H 0.297217 0.350176 1.206048 0.072 Uiso 0.9 1 calc R U P A 1
F01V F -0.1105(6) 0.7119(7) 0.6554(5) 0.231(4) Uani 1 1 d . . . . .
F30 F 0.3936(19) 0.8716(16) 1.1890(11) 0.138(7) Uani 0.408(16) 1 d D U P B 1
C01X C 0.4211(5) 0.8377(4) 0.5787(4) 0.0822(16) Uani 1 1 d . . . . .
H01X H 0.455197 0.866291 0.522763 0.099 Uiso 1 1 calc R U . . .
C01Y C -0.0435(5) 0.7541(4) 1.4271(4) 0.0820(16) Uani 1 1 d . . . . .
H01Y H -0.080463 0.726556 1.481302 0.098 Uiso 1 1 calc R U . . .
C01Z C 0.8015(6) 0.7046(7) 0.9981(6) 0.107(2) Uani 1 1 d . . . . .
H01Z H 0.852019 0.678685 0.962943 0.129 Uiso 1 1 calc R U . . .
C020 C 0.3642(5) 0.3394(7) 1.4700(5) 0.0801(17) Uani 0.9 1 d D U P A 1
H020 H 0.332091 0.308482 1.526520 0.096 Uiso 0.9 1 calc DR U P A 1
C021 C 0.6450(7) 0.7909(8) 1.0971(6) 0.126(3) Uani 1 1 d . . . . .
H021 H 0.594616 0.819683 1.130391 0.151 Uiso 1 1 calc R U . . .
F022 F 0.0235(7) 0.6289(5) 0.7025(5) 0.211(4) Uani 1 1 d . . . . .
C023 C 0.7175(5) 0.6968(6) 1.1461(5) 0.0945(18) Uani 1 1 d . . . . .
C024 C 0.7344(8) 0.7902(8) 0.9566(7) 0.119(3) Uani 1 1 d . . . . .
H024 H 0.741457 0.823873 0.891492 0.143 Uiso 1 1 calc R U . . .
F32 F 0.4182(17) 0.9769(14) 1.3403(13) 0.144(6) Uani 0.408(16) 1 d D U P B 1
C026 C 0.7896(6) 0.6583(6) 1.0969(8) 0.118(3) Uani 1 1 d . . . . .
F027 F -0.1091(7) 0.7903(5) 0.7690(6) 0.230(4) Uani 1 1 d . . . . .
C028 C 0.6578(7) 0.8292(5) 1.0050(6) 0.111(2) Uani 1 1 d . . . . .
H028 H 0.612888 0.885412 0.970864 0.133 Uiso 1 1 calc R U . . .
F33 F 0.3130(11) 1.0027(12) 1.2289(17) 0.166(7) Uani 0.408(16) 1 d D U P B 1
F28 F 0.5064(11) 0.8477(14) 1.3060(15) 0.159(7) Uani 0.408(16) 1 d D U P B 1
C1 C 0.459(3) 0.474(3) 1.022(2) 0.065(7) Uani 0.1 1 d D U P C 2
S0 S 0.3907(9) 0.4488(10) 0.9399(13) 0.076(3) Uani 0.1 1 d D U P C 2
C2 C 0.448(3) 0.456(4) 1.1221(19) 0.065(7) Uani 0.1 1 d D U P C 2
C3 C 0.525(3) 0.494(3) 1.154(2) 0.061(6) Uani 0.1 1 d D U P C 2
C4 C 0.386(3) 0.401(4) 1.190(3) 0.072(7) Uani 0.1 1 d D U P C 2
H4 H 0.337967 0.372705 1.170667 0.061(13) Uiso 0.1 1 calc DR U P C 2
C01V C 0.540(3) 0.480(3) 1.249(2) 0.066(7) Uani 0.1 1 d D U P C 2
C0 C 0.396(6) 0.391(8) 1.287(3) 0.075(7) Uani 0.1 1 d D U P C 2
C5 C 0.476(5) 0.426(7) 1.318(2) 0.076(7) Uani 0.1 1 d D U P C 2
C6 C 0.339(5) 0.332(6) 1.363(3) 0.090(8) Uani 0.1 1 d D U P C 2
H6 H 0.302680 0.288078 1.350000 0.074(12) Uiso 0.1 1 calc DR U P C 2
C7 C 0.479(5) 0.421(6) 1.416(3) 0.081(7) Uani 0.1 1 d D U P C 2
H7 H 0.523083 0.454568 1.434258 0.079(11) Uiso 0.1 1 calc DR U P C 2
C8 C 0.339(4) 0.339(6) 1.453(3) 0.091(7) Uani 0.1 1 d D U P C 2
H8 H 0.284734 0.325353 1.493709 0.076(12) Uiso 0.1 1 calc DR U P C 2
C9 C 0.420(5) 0.368(6) 1.484(3) 0.093(7) Uani 0.1 1 d D U P C 2
H9 H 0.432842 0.350662 1.548694 0.079(12) Uiso 0.1 1 calc DR U P C 2
F32A F 0.4820(10) 0.9221(14) 1.3403(8) 0.160(5) Uani 0.592(16) 1 d D U P B 2
F29A F 0.3315(12) 0.8842(15) 1.3317(13) 0.155(6) Uani 0.592(16) 1 d D U P B 2
F31A F 0.4968(12) 0.9671(12) 1.1850(15) 0.118(4) Uani 0.592(16) 1 d D U P B 2
F30A F 0.3478(9) 0.9364(13) 1.1738(6) 0.132(4) Uani 0.592(16) 1 d D U P B 2
F33A F 0.3712(11) 1.0394(8) 1.2514(10) 0.158(4) Uani 0.592(16) 1 d D U P B 2
F28A F 0.4611(10) 0.8172(7) 1.2540(14) 0.169(6) Uani 0.592(16) 1 d D U P B 2

loop_
_atom_site_aniso_label
_atom_site_aniso_U_11
_atom_site_aniso_U_22
_atom_site_aniso_U_33
_atom_site_aniso_U_23
_atom_site_aniso_U_13
_atom_site_aniso_U_12
S001 0.0532(5) 0.0556(5) 0.0554(6) -0.0171(4) 0.0000(4) -0.0128(4)
S002 0.0549(5) 0.0559(5) 0.0540(6) -0.0184(4) 0.0000(4) -0.0182(4)
S003 0.0523(5) 0.0546(5) 0.0649(6) -0.0183(5) -0.0044(4) -0.0153(4)
S004 0.0572(5) 0.0574(5) 0.0600(6) -0.0198(5) -0.0026(4) -0.0157(4)
S005 0.0533(6) 0.0537(6) 0.0715(9) -0.0231(6) -0.0076(6) -0.0155(5)
P1 0.0875(8) 0.0911(9) 0.0592(7) -0.0266(6) 0.0048(6) -0.0425(7)
P2 0.0893(9) 0.0983(10) 0.0728(9) -0.0200(7) -0.0041(7) -0.0428(8)
Cl08 0.222(3) 0.191(2) 0.0655(10) -0.0044(12) -0.0162(13) -0.117(2)
Cl9 0.182(3) 0.142(2) 0.351(6) -0.069(3) -0.126(3) 0.005(2)
F00A 0.191(4) 0.160(4) 0.079(3) -0.030(2) 0.024(3) -0.113(3)
C00B 0.055(2) 0.0445(18) 0.057(2) -0.0152(17) -0.0033(17) -0.0077(15)
F00C 0.240(6) 0.156(4) 0.081(3) -0.043(3) 0.051(3) -0.126(4)
C00D 0.0523(19) 0.0450(18) 0.055(2) -0.0183(17) 0.0000(16) -0.0027(15)
C00E 0.0501(19) 0.0452(18) 0.057(2) -0.0153(16) -0.0054(16) -0.0042(15)
C00F 0.0488(19) 0.0467(18) 0.058(2) -0.0188(17) -0.0010(16) -0.0079(15)
C00G 0.055(2) 0.0427(18) 0.055(2) -0.0129(16) -0.0025(17) -0.0044(15)
C00H 0.056(2) 0.0498(19) 0.054(2) -0.0188(17) -0.0042(17) -0.0045(16)
C00I 0.059(2) 0.0470(19) 0.057(2) -0.0134(17) -0.0017(18) -0.0096(16)
C00J 0.060(2) 0.0450(18) 0.049(2) -0.0100(16) 0.0010(17) -0.0031(16)
C00K 0.061(2) 0.053(2) 0.061(3) -0.0144(19) 0.0054(19) -0.0050(17)
C00L 0.057(2) 0.0487(19) 0.057(2) -0.0133(17) 0.0026(18) -0.0062(16)
C00M 0.055(2) 0.0473(19) 0.059(2) -0.0158(17) -0.0049(17) -0.0065(15)
C00N 0.0501(19) 0.0483(19) 0.064(3) -0.0134(18) -0.0001(18) -0.0076(15)
C00O 0.0533(19) 0.0426(17) 0.050(2) -0.0114(16) 0.0012(16) -0.0048(15)
F29 0.181(14) 0.121(8) 0.079(8) -0.026(6) 0.027(10) -0.083(9)
C00Q 0.0522(19) 0.0430(17) 0.055(2) -0.0164(16) 0.0000(16) -0.0058(15)
C00R 0.052(2) 0.0467(18) 0.063(2) -0.0203(18) -0.0007(17) -0.0075(15)
C00S 0.0521(19) 0.0442(18) 0.057(2) -0.0172(16) -0.0013(17) -0.0046(15)
C00T 0.057(2) 0.053(2) 0.059(2) -0.0147(18) 0.0037(18) -0.0119(17)
F31 0.138(14) 0.115(13) 0.120(10) 0.017(9) -0.008(9) -0.061(11)
C00V 0.057(2) 0.056(2) 0.056(2) -0.0196(18) -0.0057(18) -0.0024(17)
C00W 0.083(3) 0.079(3) 0.054(3) -0.018(2) 0.000(2) -0.003(2)
C00X 0.065(2) 0.0447(19) 0.055(2) -0.0114(17) 0.0027(19) -0.0019(17)
C00Y 0.062(2) 0.057(2) 0.052(2) -0.0190(18) -0.0039(18) 0.0054(18)
C00Z 0.054(2) 0.058(2) 0.058(2) -0.0208(19) -0.0035(18) -0.0057(17)
C010 0.055(2) 0.054(2) 0.067(3) -0.0097(19) 0.0026(19) -0.0137(17)
C011 0.058(2) 0.052(2) 0.054(2) -0.0108(18) -0.0007(18) -0.0018(17)
C012 0.060(3) 0.048(3) 0.070(3) -0.023(3) -0.009(2) 0.001(3)
C013 0.068(2) 0.052(2) 0.055(2) -0.0177(19) -0.0034(19) 0.0081(18)
C014 0.069(3) 0.068(2) 0.059(3) -0.017(2) -0.005(2) -0.008(2)
C015 0.064(2) 0.048(2) 0.060(3) -0.0080(18) 0.0084(19) -0.0053(17)
C016 0.088(3) 0.060(2) 0.059(3) -0.012(2) -0.002(2) -0.001(2)
C017 0.063(2) 0.0488(19) 0.058(2) -0.0181(18) 0.0007(19) 0.0030(17)
C018 0.080(3) 0.076(3) 0.056(3) -0.011(2) 0.008(2) -0.006(2)
C019 0.057(2) 0.051(2) 0.062(3) -0.0173(18) 0.0007(18) -0.0124(16)
C01A 0.050(2) 0.044(2) 0.070(3) -0.020(2) -0.007(2) -0.0083(17)
C01B 0.047(2) 0.040(2) 0.066(3) -0.0164(19) -0.0084(19) -0.0021(18)
C01C 0.050(2) 0.044(2) 0.067(3) -0.018(2) -0.010(2) -0.0094(17)
C01D 0.070(3) 0.0471(19) 0.055(2) -0.0139(18) 0.0061(19) 0.0049(18)
C01E 0.078(3) 0.073(3) 0.058(3) -0.024(2) -0.013(2) 0.006(2)
C01F 0.058(3) 0.055(3) 0.067(3) -0.025(3) -0.009(2) -0.005(2)
C01G 0.059(4) 0.052(3) 0.072(3) -0.020(3) -0.005(2) 0.000(2)
C01H 0.062(2) 0.067(2) 0.064(3) -0.010(2) 0.007(2) -0.012(2)
C01I 0.073(4) 0.067(3) 0.069(3) -0.028(3) -0.007(3) -0.006(2)
C01J 0.091(3) 0.070(3) 0.052(3) -0.022(2) -0.005(2) 0.009(2)
C01K 0.101(4) 0.083(3) 0.051(3) -0.025(2) -0.003(3) 0.014(3)
F01L 0.173(5) 0.252(6) 0.111(4) -0.034(4) -0.030(3) -0.118(5)
C01M 0.104(4) 0.071(3) 0.062(3) -0.003(2) 0.020(3) -0.007(3)
C01N 0.086(4) 0.074(4) 0.071(3) -0.031(3) -0.003(3) -0.005(3)
C01O 0.111(4) 0.080(3) 0.058(3) -0.027(3) -0.006(3) 0.017(3)
C01P 0.105(4) 0.064(3) 0.056(3) -0.009(2) 0.001(3) 0.001(3)
C01Q 0.084(3) 0.063(2) 0.063(3) -0.015(2) 0.011(2) 0.003(2)
C01R 0.073(3) 0.060(2) 0.075(3) -0.001(2) 0.014(2) -0.010(2)
C01S 0.070(3) 0.060(2) 0.067(3) -0.013(2) 0.010(2) -0.002(2)
C01T 0.070(3) 0.064(3) 0.078(4) -0.023(3) 0.004(3) -0.008(3)
C01U 0.048(2) 0.056(3) 0.076(3) -0.019(2) -0.002(2) -0.011(2)
F01V 0.253(8) 0.351(10) 0.102(4) -0.003(5) -0.053(4) -0.190(8)
F30 0.208(18) 0.166(14) 0.084(9) -0.071(10) 0.039(9) -0.095(12)
C01X 0.107(4) 0.066(3) 0.054(3) -0.011(2) 0.016(3) 0.011(3)
C01Y 0.102(4) 0.072(3) 0.057(3) -0.012(2) 0.012(3) 0.005(3)
C01Z 0.113(6) 0.135(6) 0.103(6) -0.056(5) 0.017(4) -0.069(5)
C020 0.082(4) 0.077(4) 0.076(4) -0.024(3) 0.008(3) -0.005(4)
C021 0.138(6) 0.199(9) 0.080(5) -0.050(5) 0.008(4) -0.119(7)
F022 0.289(9) 0.140(4) 0.171(6) -0.045(4) 0.106(6) -0.002(5)
C023 0.094(4) 0.128(5) 0.077(4) -0.036(4) -0.007(3) -0.052(4)
C024 0.133(7) 0.138(7) 0.116(6) -0.052(6) 0.025(6) -0.085(6)
F32 0.175(14) 0.154(12) 0.144(10) -0.086(10) 0.017(10) -0.069(10)
C026 0.094(5) 0.123(5) 0.155(8) -0.054(6) -0.025(5) -0.036(4)
F027 0.279(9) 0.153(5) 0.190(7) -0.024(4) 0.107(6) 0.039(5)
C028 0.130(6) 0.090(4) 0.118(6) -0.017(4) -0.034(5) -0.048(4)
F33 0.123(8) 0.130(10) 0.222(17) -0.031(9) -0.020(9) -0.004(7)
F28 0.139(9) 0.125(11) 0.170(15) 0.003(8) -0.017(9) -0.001(8)
C1 0.059(14) 0.063(14) 0.071(10) -0.023(12) 0.000(11) 0.001(13)
S0 0.066(7) 0.070(7) 0.098(11) -0.031(7) 0.002(7) -0.018(5)
C2 0.062(12) 0.055(12) 0.065(9) -0.011(10) 0.002(9) 0.007(10)
C3 0.063(12) 0.043(12) 0.062(10) -0.010(11) -0.007(10) 0.020(10)
C4 0.063(12) 0.056(12) 0.076(9) -0.006(10) 0.006(9) 0.013(10)
C01V 0.066(13) 0.053(14) 0.059(10) -0.007(11) -0.002(10) 0.024(11)
C0 0.066(13) 0.062(14) 0.072(9) -0.005(10) 0.012(9) 0.018(11)
C5 0.072(12) 0.062(13) 0.070(9) -0.006(10) 0.007(9) 0.019(10)
C6 0.075(13) 0.074(14) 0.086(10) 0.003(11) 0.020(10) 0.017(11)
C7 0.078(12) 0.069(13) 0.069(10) -0.003(11) 0.011(10) 0.019(11)
C8 0.079(12) 0.070(13) 0.078(10) 0.014(11) 0.025(10) 0.023(10)
C9 0.084(12) 0.078(13) 0.080(11) 0.001(11) 0.024(9) 0.024(11)
F32A 0.142(9) 0.221(14) 0.112(6) -0.015(8) -0.049(7) -0.070(9)
F29A 0.124(7) 0.251(15) 0.080(6) -0.024(10) 0.027(5) -0.070(9)
F31A 0.096(6) 0.126(10) 0.131(7) -0.022(7) 0.005(5) -0.053(7)
F30A 0.122(7) 0.206(12) 0.081(4) -0.026(6) -0.006(4) -0.091(7)
F33A 0.159(10) 0.146(6) 0.171(10) -0.059(7) -0.010(7) -0.006(6)
F28A 0.142(9) 0.108(5) 0.252(15) -0.049(7) 0.027(9) -0.035(5)

loop_
_atom_type_symbol
_atom_type_description
_atom_type_scat_dispersion_real
_atom_type_scat_dispersion_imag
_atom_type_scat_source
C C 0.0181 0.0091 'International Tables Vol C Tables 4.2.6.8 and 6.1.1.4'
H H 0.0000 0.0000 'International Tables Vol C Tables 4.2.6.8 and 6.1.1.4'
Cl Cl 0.3639 0.7018 'International Tables Vol C Tables 4.2.6.8 and 6.1.1.4'
F F 0.0727 0.0534 'International Tables Vol C Tables 4.2.6.8 and 6.1.1.4'
P P 0.2955 0.4335 'International Tables Vol C Tables 4.2.6.8 and 6.1.1.4'
S S 0.3331 0.5567 'International Tables Vol C Tables 4.2.6.8 and 6.1.1.4'

loop_
_geom_angle_atom_site_label_1
_geom_angle_atom_site_label_2
_geom_angle_atom_site_label_3
_geom_angle
_geom_angle_site_symmetry_1
_geom_angle_site_symmetry_3
_geom_angle_publ_flag
C00S S001 C00L 90.7(2) . . ?
C00Q S002 C00B 90.38(19) . . ?
C00F S003 C00N 91.1(2) . . ?
C00E S004 C00R 91.0(2) . . ?
C01C S005 C01A 90.7(2) . 2_667 ?
F00C P1 F00A 179.6(3) . . ?
F01L P1 F00A 87.7(3) . . ?
F01L P1 F00C 92.7(3) . . ?
F01V P1 F00A 92.2(3) . . ?
F01V P1 F00C 87.3(3) . . ?
F01V P1 F01L 178.6(5) . . ?
F022 P1 F00A 89.5(3) . . ?
F022 P1 F00C 90.5(3) . . ?
F022 P1 F01L 94.8(5) . . ?
F022 P1 F01V 83.8(5) . . ?
F022 P1 F027 179.1(6) . . ?
F027 P1 F00A 90.8(4) . . ?
F027 P1 F00C 89.2(4) . . ?
F027 P1 F01L 84.4(5) . . ?
F027 P1 F01V 97.0(6) . . ?
F29 P2 F31 177.7(14) . . ?
F29 P2 F32 86.6(11) . . ?
F29 P2 F33 90.7(11) . . ?
F31 P2 F32 93.6(15) . . ?
F31 P2 F33 91.5(12) . . ?
F30 P2 F29 86.1(12) . . ?
F30 P2 F31 93.8(16) . . ?
F30 P2 F32 171.3(9) . . ?
F30 P2 F33 89.3(11) . . ?
F30 P2 F28 96.0(12) . . ?
F32 P2 F33 85.9(11) . . ?
F28 P2 F29 83.4(12) . . ?
F28 P2 F31 94.4(13) . . ?
F28 P2 F32 88.0(11) . . ?
F28 P2 F33 171.8(12) . . ?
F32A P2 F29A 93.5(10) . . ?
F32A P2 F31A 87.8(10) . . ?
F32A P2 F30A 175.2(6) . . ?
F32A P2 F33A 88.5(8) . . ?
F32A P2 F28A 95.3(9) . . ?
F29A P2 F31A 178.6(13) . . ?
F29A P2 F30A 90.5(9) . . ?
F29A P2 F33A 93.3(8) . . ?
F29A P2 F28A 93.7(9) . . ?
F30A P2 F31A 88.2(10) . . ?
F30A P2 F33A 88.7(7) . . ?
F30A P2 F28A 87.0(8) . . ?
F33A P2 F31A 87.0(7) . . ?
F33A P2 F28A 171.8(8) . . ?
F28A P2 F31A 85.9(8) . . ?
C00D C00B S002 113.1(3) . . ?
C00T C00B S002 124.8(3) . . ?
C00T C00B C00D 122.1(4) . . ?
C00B C00D C00F 109.9(4) . . ?
C00Z C00D C00B 119.8(4) . . ?
C00Z C00D C00F 130.3(4) . . ?
C00H C00E S004 133.8(3) . . ?
C00S C00E S004 113.2(3) . . ?
C00S C00E C00H 113.0(4) . . ?
C00D C00F S003 134.0(3) . . ?
C00Q C00F S003 113.0(3) . . ?
C00Q C00F C00D 112.9(4) . . ?
C00I C00G C00N 119.8(4) . . ?
C00I C00G C00Q 129.9(4) . . ?
C00N C00G C00Q 110.3(4) . . ?
C00L C00H C00E 110.2(4) . . ?
C00V C00H C00E 130.0(4) . . ?
C00V C00H C00L 119.8(4) . . ?
C00G C00I C00X 119.7(4) . . ?
C00M C00J C011 120.0(4) . . ?
C00M C00J C014 121.1(4) . . ?
C011 C00J C014 118.9(4) . . ?
C00L C00K C01D 117.5(4) . . ?
C00H C00L S001 112.6(3) . . ?
C00K C00L S001 124.1(4) . . ?
C00K C00L C00H 123.3(4) . . ?
C00O C00M C00J 119.3(4) . . ?
C00G C00N S003 112.3(3) . . ?
C010 C00N S003 125.6(4) . . ?
C010 C00N C00G 122.1(4) . . ?
C00M C00O C00R 120.1(4) . . ?
C00M C00O C00S 129.5(4) . . ?
C00R C00O C00S 110.3(4) . . ?
C00F C00Q S002 113.6(3) . . ?
C00F C00Q C00G 113.2(4) . . ?
C00G C00Q S002 133.1(3) . . ?
C00O C00R S004 112.3(3) . . ?
C019 C00R S004 125.6(3) . . ?
C019 C00R C00O 122.0(4) . . ?
C00E C00S S001 113.4(3) . . ?
C00E C00S C00O 113.2(4) . . ?
C00O C00S S001 133.4(3) . . ?
C00B C00T C017 118.4(4) . . ?
C00H C00V C013 119.1(4) . . ?
C014 C00W C018 121.1(5) . . ?
C00I C00X C015 119.6(4) . . ?
C00I C00X C016 120.9(4) . . ?
C016 C00X C015 119.6(4) . . ?
C00Z C00Y C017 120.1(4) . . ?
C00Z C00Y C01E 121.6(5) . . ?
C017 C00Y C01E 118.3(4) . . ?
C00D C00Z C00Y 119.9(4) . . ?
C00N C010 C015 118.5(4) . . ?
C00J C011 C019 119.8(4) . . ?
C01H C011 C00J 119.0(4) . . ?
C01H C011 C019 121.2(4) . . ?
C01F C012 C01G 120.3(5) . . ?
C01F C012 C01I 122.0(5) . . ?
C01I C012 C01G 117.6(6) . . ?
C00V C013 C01D 120.1(4) . . ?
C00V C013 C01J 120.7(5) . . ?
C01D C013 C01J 119.2(5) . . ?
C00W C014 C00J 120.2(5) . . ?
C010 C015 C00X 120.3(4) . . ?
C01R C015 C00X 118.2(5) . . ?
C01R C015 C010 121.5(5) . . ?
C01P C016 C00X 119.9(6) . . ?
C00Y C017 C00T 119.8(4) . . ?
C01S C017 C00T 120.9(5) . . ?
C01S C017 C00Y 119.4(4) . . ?
C01H C018 C00W 120.4(5) . . ?
C00R C019 C011 118.7(4) . . ?
C01B C01A S005 112.2(4) . 2_667 ?
C01U C01A S005 126.3(4) . 2_667 ?
C01U C01A C01B 121.5(5) . . ?
C01C C01B C01A 110.0(5) . . ?
C01F C01B C01A 119.4(5) . . ?
C01F C01B C01C 130.5(5) . . ?
C01B C01C S005 133.0(4) . . ?
C01C C01C S005 113.1(5) 2_667 . ?
C01C C01C C01B 114.0(5) 2_667 . ?
C013 C01D C00K 120.3(4) . . ?
C01Q C01D C00K 120.9(5) . . ?
C01Q C01D C013 118.8(5) . . ?
C01K C01E C00Y 120.3(5) . . ?
C01B C01F C012 120.2(5) . . ?
C01T C01G C012 119.5(6) . . ?
C01T C01G C01U 121.3(5) . . ?
C01U C01G C012 119.2(6) . . ?
C018 C01H C011 120.4(5) . . ?
C01N C01I C012 120.5(6) . . ?
C01O C01J C013 119.1(6) . . ?
C01E C01K C01Y 121.0(5) . . ?
C01R C01M C01P 121.9(5) . . ?
C01I C01N C020 121.0(6) . . ?
C01J C01O C01X 121.4(6) . . ?
C016 C01P C01M 120.3(6) . . ?
C01X C01Q C01D 120.5(6) . . ?
C01M C01R C015 120.2(5) . . ?
C01Y C01S C017 120.3(5) . . ?
C020 C01T C01G 120.5(6) . . ?
C01A C01U C01G 119.3(5) . . ?
C01Q C01X C01O 121.0(5) . . ?
C01S C01Y C01K 120.8(5) . . ?
C024 C01Z C026 116.0(8) . . ?
C01T C020 C01N 120.9(7) . . ?
C028 C021 C023 115.4(9) . . ?
C021 C023 Cl08 113.8(6) . . ?
C026 C023 Cl08 125.3(7) . . ?
C026 C023 C021 120.9(7) . . ?
C028 C024 C01Z 123.9(9) . . ?
C01Z C026 Cl9 116.0(8) . . ?
C023 C026 Cl9 122.8(9) . . ?
C023 C026 C01Z 121.2(8) . . ?
C021 C028 C024 122.5(9) . . ?
C1 C1 S0 114(2) 2_667 . ?
C2 C1 S0 132(2) . . ?
C1 S0 C3 88.6(16) . 2_667 ?
C1 C2 C3 108(2) . . ?
C4 C2 C1 132(2) . . ?
C4 C2 C3 119(2) . . ?
C01V C3 C2 123(2) . . ?
C2 C4 C0 119(2) . . ?
C3 C01V C5 118(2) . . ?
C4 C0 C5 121(2) . . ?
C4 C0 C6 123(2) . . ?
C6 C0 C5 115(2) . . ?
C01V C5 C0 120(2) . . ?
C7 C5 C01V 121(2) . . ?
C7 C5 C0 119(2) . . ?
C8 C6 C0 121(2) . . ?
C9 C7 C5 121(2) . . ?
C6 C8 C9 119(3) . . ?
C7 C9 C8 118(2) . . ?

loop_
_geom_bond_atom_site_label_1
_geom_bond_atom_site_label_2
_geom_bond_distance
_geom_bond_site_symmetry_2
_geom_bond_publ_flag
S001 C00L 1.770(5) . ?
S001 C00S 1.695(4) . ?
S002 C00B 1.766(4) . ?
S002 C00Q 1.703(4) . ?
S003 C00F 1.703(4) . ?
S003 C00N 1.764(5) . ?
S004 C00E 1.707(4) . ?
S004 C00R 1.767(5) . ?
S005 C01A 1.746(5) 2_667 ?
S005 C01C 1.731(5) . ?
P1 F00A 1.561(4) . ?
P1 F00C 1.561(4) . ?
P1 F01L 1.552(5) . ?
P1 F01V 1.531(6) . ?
P1 F022 1.500(5) . ?
P1 F027 1.520(6) . ?
P2 F29 1.565(12) . ?
P2 F31 1.575(13) . ?
P2 F30 1.542(10) . ?
P2 F32 1.580(11) . ?
P2 F33 1.588(12) . ?
P2 F28 1.551(12) . ?
P2 F32A 1.540(8) . ?
P2 F29A 1.550(10) . ?
P2 F31A 1.594(10) . ?
P2 F30A 1.563(8) . ?
P2 F33A 1.570(9) . ?
P2 F28A 1.571(9) . ?
Cl08 C023 1.776(7) . ?
Cl9 C026 1.653(9) . ?
C00B C00D 1.414(6) . ?
C00B C00T 1.379(6) . ?
C00D C00F 1.432(6) . ?
C00D C00Z 1.384(6) . ?
C00E C00H 1.430(6) . ?
C00E C00S 1.408(6) . ?
C00F C00Q 1.408(6) . ?
C00G C00I 1.396(6) . ?
C00G C00N 1.420(6) . ?
C00G C00Q 1.428(6) . ?
C00H C00L 1.406(6) . ?
C00H C00V 1.388(6) . ?
C00I C00X 1.409(6) . ?
C00J C00M 1.415(6) . ?
C00J C011 1.420(6) . ?
C00J C014 1.421(6) . ?
C00K C00L 1.375(6) . ?
C00K C01D 1.424(7) . ?
C00M C00O 1.382(6) . ?
C00N C010 1.370(6) . ?
C00O C00R 1.420(6) . ?
C00O C00S 1.430(6) . ?
C00R C019 1.365(6) . ?
C00T C017 1.427(6) . ?
C00V C013 1.416(6) . ?
C00W C014 1.361(7) . ?
C00W C018 1.393(8) . ?
C00X C015 1.427(7) . ?
C00X C016 1.416(7) . ?
C00Y C00Z 1.407(6) . ?
C00Y C017 1.421(7) . ?
C00Y C01E 1.423(6) . ?
C010 C015 1.425(7) . ?
C011 C019 1.426(6) . ?
C011 C01H 1.414(6) . ?
C012 C01F 1.405(8) . ?
C012 C01G 1.440(7) . ?
C012 C01I 1.434(8) . ?
C013 C01D 1.423(7) . ?
C013 C01J 1.430(7) . ?
C015 C01R 1.418(7) . ?
C016 C01P 1.373(8) . ?
C017 C01S 1.412(7) . ?
C018 C01H 1.373(7) . ?
C01A C01B 1.441(6) . ?
C01A C01U 1.381(7) . ?
C01B C01C 1.419(7) . ?
C01B C01F 1.387(7) . ?
C01C C01C 1.379(9) 2_667 ?
C01D C01Q 1.411(7) . ?
C01E C01K 1.353(8) . ?
C01G C01T 1.415(9) . ?
C01G C01U 1.422(8) . ?
C01I C01N 1.366(9) . ?
C01J C01O 1.367(8) . ?
C01K C01Y 1.399(9) . ?
C01M C01P 1.383(9) . ?
C01M C01R 1.359(9) . ?
C01N C020 1.399(10) . ?
C01O C01X 1.388(9) . ?
C01Q C01X 1.358(8) . ?
C01S C01Y 1.353(8) . ?
C01T C020 1.361(10) . ?
C01Z C024 1.367(11) . ?
C01Z C026 1.401(12) . ?
C021 C023 1.504(12) . ?
C021 C028 1.302(10) . ?
C023 C026 1.327(11) . ?
C024 C028 1.364(12) . ?
C1 C1 1.47(7) 2_667 ?
C1 S0 1.731(19) . ?
C1 C2 1.420(18) . ?
S0 C3 1.82(4) 2_667 ?
C2 C3 1.442(19) . ?
C2 C4 1.390(18) . ?
C3 C01V 1.38(2) . ?
C4 C0 1.411(18) . ?
C01V C5 1.43(2) . ?
C0 C5 1.444(19) . ?
C0 C6 1.436(19) . ?
C5 C7 1.421(19) . ?
C6 C8 1.368(19) . ?
C7 C9 1.363(19) . ?
C8 C9 1.401(19) . ?
